data_7038172
loop_
_publ_author_name
'Gray, Paul A.'
'Carpenter, Yuen-Ying'
'Burford, Neil'
'McDonald, Robert'

_publ_section_title
;
 2-Phosphino-1,3-diphosphonium ions.
;
_journal_issue 5
_journal_name_full 'Dalton transactions (Cambridge, England : 2003)'
_journal_page_first 2124
_journal_page_last 2129
_journal_paper_doi 10.1039/c5dt03116h
_journal_volume 45
_journal_year 2016
_chemical_formula_moiety 'C12 H32 N P3, 2(C F3 O3 S)'
_chemical_formula_sum 'C14 H32 F6 N O6 P3 S2'
_chemical_formula_weight 581.44
_chemical_name_systematic
; 
 ? 
;
_space_group_IT_number 4
_symmetry_cell_setting monoclinic
_symmetry_space_group_name_Hall 'P 2yb'
_symmetry_space_group_name_H-M 'P 1 21 1'
_atom_sites_solution_hydrogens geom
_atom_sites_solution_primary direct
_atom_sites_solution_secondary difmap
_audit_creation_method SHELXL-97
_audit_update_record
;
2015-08-12 deposited with the CCDC.
2015-10-15 downloaded from the CCDC.
;
_cell_angle_alpha 90.00
_cell_angle_beta 104.1515(5)
_cell_angle_gamma 90.00
_cell_formula_units_Z 6
_cell_length_a 11.9037(6)
_cell_length_b 13.9854(7)
_cell_length_c 24.2752(11)
_cell_measurement_reflns_used 9755
_cell_measurement_temperature 173(2)
_cell_measurement_theta_max 27.48
_cell_measurement_theta_min 2.26
_cell_volume 3918.6(3)
_computing_cell_refinement 'Bruker SAINT'
_computing_data_collection 'Bruker APEX2'
_computing_data_reduction 'Bruker SAINT'
_computing_molecular_graphics 'Bruker SHELXTL'
_computing_publication_material 'Bruker SHELXTL'
_computing_structure_refinement 'SHELXL-97 (Sheldrick, 2008)'
_computing_structure_solution 'SHELXS-97 (Sheldrick, 2008)'
_diffrn_ambient_temperature 173(2)
_diffrn_measured_fraction_theta_full 0.998
_diffrn_measured_fraction_theta_max 0.998
_diffrn_measurement_device_type 'Bruker APEX-II CCD'
_diffrn_measurement_method '\w scans'
_diffrn_radiation_monochromator graphite
_diffrn_radiation_source 'fine-focus sealed tube'
_diffrn_radiation_type MoK\a
_diffrn_radiation_wavelength 0.71073
_diffrn_reflns_av_R_equivalents 0.0151
_diffrn_reflns_av_sigmaI/netI 0.0223
_diffrn_reflns_limit_h_max 15
_diffrn_reflns_limit_h_min -15
_diffrn_reflns_limit_k_max 18
_diffrn_reflns_limit_k_min -18
_diffrn_reflns_limit_l_max 31
_diffrn_reflns_limit_l_min -31
_diffrn_reflns_number 35259
_diffrn_reflns_theta_full 27.51
_diffrn_reflns_theta_max 27.51
_diffrn_reflns_theta_min 0.87
_exptl_absorpt_coefficient_mu 0.459
_exptl_absorpt_correction_T_max 0.9037
_exptl_absorpt_correction_T_min 0.8423
_exptl_absorpt_correction_type integration
_exptl_absorpt_process_details 'SADABS (Sheldrick, 2008)'
_exptl_crystal_colour colourless
_exptl_crystal_density_diffrn 1.478
_exptl_crystal_density_method 'not measured'
_exptl_crystal_description prism
_exptl_crystal_F_000 1812
_exptl_crystal_size_max 0.39
_exptl_crystal_size_mid 0.36
_exptl_crystal_size_min 0.22
_refine_diff_density_max 1.439
_refine_diff_density_min -0.414
_refine_diff_density_rms 0.052
_refine_ls_abs_structure_details 'Flack H D (1983), Acta Cryst. A39, 876-881'
_refine_ls_abs_structure_Flack 0.07(5)
_refine_ls_extinction_method none
_refine_ls_goodness_of_fit_ref 1.012
_refine_ls_hydrogen_treatment constr
_refine_ls_matrix_type full
_refine_ls_number_parameters 884
_refine_ls_number_reflns 17964
_refine_ls_number_restraints 1
_refine_ls_restrained_S_all 1.012
_refine_ls_R_factor_all 0.0325
_refine_ls_R_factor_gt 0.0312
_refine_ls_shift/su_max 0.001
_refine_ls_shift/su_mean 0.000
_refine_ls_structure_factor_coef Fsqd
_refine_ls_weighting_details 'calc w=1/[\s^2^(Fo^2^)+(0.0565P)^2^+0.6512P] where P=(Fo^2^+2Fc^2^)/3'
_refine_ls_weighting_scheme calc
_refine_ls_wR_factor_gt 0.0825
_refine_ls_wR_factor_ref 0.0837
_reflns_number_gt 17489
_reflns_number_total 17964
_reflns_threshold_expression I>2\s(I)
_cod_data_source_file c5dt03116h1.cif
_cod_data_source_block dal1078
_cod_depositor_comments
;
The following automatic conversions were performed:

'_symmetry_cell_setting' value 'Monoclinic' changed to 'monoclinic'
according to
/usr/data/users/saulius/crontab/automatic-downloads/rss-feeds/RSC/lib/dictionaries/cif_core.dic
dictionary named 'cif_core.dic' version 2.4.2 from 2011-04-26.

Automatic conversion script
Id: cif_fix_values 4268 2015-11-12 08:31:59Z antanas 
;
_cod_original_sg_symbol_H-M P2(1)
_cod_database_code 7038172

loop_
_symmetry_equiv_pos_as_xyz
'x, y, z'
'-x, y+1/2, -z'

loop_
_atom_site_label
_atom_site_type_symbol
_atom_site_fract_x
_atom_site_fract_y
_atom_site_fract_z
_atom_site_U_iso_or_equiv
_atom_site_adp_type
_atom_site_occupancy
_atom_site_symmetry_multiplicity
_atom_site_calc_flag
_atom_site_refinement_flags
P11 P 0.23183(5) 0.53885(5) 0.41007(2) 0.02143(12) Uani 1 1 d .
P12 P 0.38364(6) 0.44699(5) 0.40814(3) 0.02700(13) Uani 1 1 d .
P13 P 0.08450(6) 0.43859(5) 0.40428(3) 0.02356(12) Uani 1 1 d .
N1 N 0.2601(2) 0.58840(14) 0.47398(8) 0.0245(4) Uani 1 1 d .
C11 C 0.4535(3) 0.3825(3) 0.47121(14) 0.0451(8) Uani 1 1 d .
H11A H 0.5221 0.3497 0.4650 0.054 Uiso 1 1 calc R
H11B H 0.3997 0.3354 0.4801 0.054 Uiso 1 1 calc R
H11C H 0.4769 0.4274 0.5030 0.054 Uiso 1 1 calc R
C12 C 0.4846(3) 0.5325(2) 0.39395(16) 0.0448(7) Uani 1 1 d .
H12A H 0.5523 0.4991 0.3872 0.054 Uiso 1 1 calc R
H12B H 0.5091 0.5753 0.4267 0.054 Uiso 1 1 calc R
H12C H 0.4477 0.5700 0.3603 0.054 Uiso 1 1 calc R
C13 C 0.3503(3) 0.3628(2) 0.35098(14) 0.0405(7) Uani 1 1 d .
H13A H 0.4222 0.3353 0.3452 0.049 Uiso 1 1 calc R
H13B H 0.3087 0.3953 0.3162 0.049 Uiso 1 1 calc R
H13C H 0.3016 0.3117 0.3602 0.049 Uiso 1 1 calc R
C14 C 0.0870(3) 0.3558(2) 0.46115(12) 0.0344(6) Uani 1 1 d .
H14A H 0.0150 0.3186 0.4528 0.041 Uiso 1 1 calc R
H14B H 0.0942 0.3911 0.4967 0.041 Uiso 1 1 calc R
H14C H 0.1532 0.3124 0.4650 0.041 Uiso 1 1 calc R
C15 C -0.0330(2) 0.5213(2) 0.39788(14) 0.0358(6) Uani 1 1 d .
H15A H -0.1060 0.4860 0.3925 0.043 Uiso 1 1 calc R
H15B H -0.0365 0.5632 0.3651 0.043 Uiso 1 1 calc R
H15C H -0.0208 0.5600 0.4325 0.043 Uiso 1 1 calc R
C16 C 0.0576(3) 0.3705(2) 0.33972(12) 0.0355(6) Uani 1 1 d .
H16A H -0.0200 0.3423 0.3323 0.043 Uiso 1 1 calc R
H16B H 0.1154 0.3195 0.3435 0.043 Uiso 1 1 calc R
H16C H 0.0627 0.4126 0.3081 0.043 Uiso 1 1 calc R
C17 C 0.2793(2) 0.5370(2) 0.52924(10) 0.0274(5) Uani 1 1 d .
H17 H 0.2794 0.4669 0.5209 0.033 Uiso 1 1 calc R
C18 C 0.2545(3) 0.69509(18) 0.47600(11) 0.0297(6) Uani 1 1 d .
H18 H 0.2835 0.7144 0.5167 0.036 Uiso 1 1 calc R
C171 C 0.3956(3) 0.5609(2) 0.56932(13) 0.0410(7) Uani 1 1 d .
H17A H 0.4578 0.5488 0.5502 0.049 Uiso 1 1 calc R
H17B H 0.4073 0.5209 0.6034 0.049 Uiso 1 1 calc R
H17C H 0.3965 0.6284 0.5802 0.049 Uiso 1 1 calc R
C172 C 0.1813(3) 0.5556(2) 0.55868(12) 0.0360(6) Uani 1 1 d .
H17D H 0.1068 0.5400 0.5326 0.043 Uiso 1 1 calc R
H17E H 0.1818 0.6231 0.5695 0.043 Uiso 1 1 calc R
H17F H 0.1926 0.5155 0.5927 0.043 Uiso 1 1 calc R
C181 C 0.3342(3) 0.7411(2) 0.44316(14) 0.0423(7) Uani 1 1 d .
H18A H 0.4127 0.7156 0.4569 0.051 Uiso 1 1 calc R
H18B H 0.3353 0.8105 0.4489 0.051 Uiso 1 1 calc R
H18C H 0.3057 0.7268 0.4026 0.051 Uiso 1 1 calc R
C182 C 0.1307(3) 0.7327(2) 0.45602(14) 0.0378(7) Uani 1 1 d .
H18D H 0.0816 0.7019 0.4779 0.045 Uiso 1 1 calc R
H18E H 0.1008 0.7183 0.4156 0.045 Uiso 1 1 calc R
H18F H 0.1303 0.8021 0.4618 0.045 Uiso 1 1 calc R
P21 P 0.19616(6) 0.04229(5) 0.25656(3) 0.02227(12) Uani 1 1 d .
P22 P 0.34312(6) -0.05542(5) 0.25694(3) 0.02524(12) Uani 1 1 d .
P23 P 0.05049(5) -0.05184(5) 0.26524(3) 0.02538(13) Uani 1 1 d .
N2 N 0.1595(2) 0.08977(15) 0.19199(8) 0.0255(4) Uani 1 1 d .
C21 C 0.3347(3) -0.1365(2) 0.19905(13) 0.0432(8) Uani 1 1 d .
H21A H 0.4074 -0.1723 0.2048 0.052 Uiso 1 1 calc R
H21B H 0.3216 -0.1004 0.1634 0.052 Uiso 1 1 calc R
H21C H 0.2704 -0.1811 0.1972 0.052 Uiso 1 1 calc R
C22 C 0.4572(2) 0.0280(2) 0.25811(15) 0.0424(7) Uani 1 1 d .
H22A H 0.5315 -0.0060 0.2660 0.051 Uiso 1 1 calc R
H22B H 0.4587 0.0757 0.2878 0.051 Uiso 1 1 calc R
H22C H 0.4441 0.0599 0.2212 0.051 Uiso 1 1 calc R
C23 C 0.3781(3) -0.1233(2) 0.32146(11) 0.0307(6) Uani 1 1 d .
H23A H 0.4604 -0.1407 0.3305 0.037 Uiso 1 1 calc R
H23B H 0.3309 -0.1815 0.3167 0.037 Uiso 1 1 calc R
H23C H 0.3624 -0.0849 0.3525 0.037 Uiso 1 1 calc R
C24 C -0.0127(3) -0.1318(2) 0.20852(12) 0.0376(6) Uani 1 1 d .
H24A H -0.0805 -0.1631 0.2168 0.045 Uiso 1 1 calc R
H24B H 0.0443 -0.1803 0.2048 0.045 Uiso 1 1 calc R
H24C H -0.0366 -0.0958 0.1729 0.045 Uiso 1 1 calc R
C25 C -0.0557(3) 0.0344(2) 0.27438(14) 0.0402(7) Uani 1 1 d .
H25A H -0.1242 0.0010 0.2802 0.048 Uiso 1 1 calc R
H25B H -0.0778 0.0746 0.2404 0.048 Uiso 1 1 calc R
H25C H -0.0228 0.0745 0.3075 0.048 Uiso 1 1 calc R
C26 C 0.0906(3) -0.1211(2) 0.32884(12) 0.0331(6) Uani 1 1 d .
H26A H 0.0206 -0.1428 0.3396 0.040 Uiso 1 1 calc R
H26B H 0.1373 -0.0818 0.3594 0.040 Uiso 1 1 calc R
H26C H 0.1359 -0.1766 0.3224 0.040 Uiso 1 1 calc R
C27 C 0.1202(2) 0.03703(18) 0.13742(9) 0.0242(5) Uani 1 1 d .
H27 H 0.1239 -0.0328 0.1465 0.029 Uiso 1 1 calc R
C28 C 0.1582(3) 0.19764(18) 0.18865(11) 0.0304(6) Uani 1 1 d .
H28 H 0.1402 0.2152 0.1475 0.036 Uiso 1 1 calc R
C271 C 0.1992(3) 0.0552(2) 0.09773(12) 0.0341(6) Uani 1 1 d .
H27A H 0.2793 0.0396 0.1173 0.041 Uiso 1 1 calc R
H27B H 0.1944 0.1227 0.0865 0.041 Uiso 1 1 calc R
H27C H 0.1748 0.0150 0.0638 0.041 Uiso 1 1 calc R
C272 C -0.0045(3) 0.0608(2) 0.10821(12) 0.0318(6) Uani 1 1 d .
H27D H -0.0539 0.0487 0.1344 0.038 Uiso 1 1 calc R
H27E H -0.0300 0.0207 0.0743 0.038 Uiso 1 1 calc R
H27F H -0.0102 0.1283 0.0971 0.038 Uiso 1 1 calc R
C281 C 0.2758(3) 0.2379(2) 0.21580(15) 0.0448(8) Uani 1 1 d .
H28A H 0.3338 0.2084 0.1986 0.054 Uiso 1 1 calc R
H28B H 0.2951 0.2243 0.2566 0.054 Uiso 1 1 calc R
H28C H 0.2752 0.3072 0.2098 0.054 Uiso 1 1 calc R
C282 C 0.0633(3) 0.2404(2) 0.21312(14) 0.0430(7) Uani 1 1 d .
H28D H 0.0650 0.3102 0.2103 0.052 Uiso 1 1 calc R
H28E H 0.0760 0.2218 0.2531 0.052 Uiso 1 1 calc R
H28F H -0.0123 0.2166 0.1918 0.052 Uiso 1 1 calc R
P31 P 0.57847(6) 0.53772(4) 0.07710(2) 0.02205(12) Uani 1 1 d .
P32 P 0.42140(6) 0.44741(5) 0.06878(3) 0.02536(13) Uani 1 1 d .
P33 P 0.71943(6) 0.43373(5) 0.07733(3) 0.02507(13) Uani 1 1 d .
N3 N 0.6060(2) 0.58621(14) 0.14118(8) 0.0252(4) Uani 1 1 d .
C31 C 0.4058(3) 0.3810(2) 0.12959(12) 0.0366(7) Uani 1 1 d .
H31A H 0.3284 0.3523 0.1217 0.044 Uiso 1 1 calc R
H31B H 0.4161 0.4239 0.1623 0.044 Uiso 1 1 calc R
H31C H 0.4645 0.3304 0.1380 0.044 Uiso 1 1 calc R
C32 C 0.3086(3) 0.5347(2) 0.05049(15) 0.0410(7) Uani 1 1 d .
H32A H 0.2331 0.5026 0.0427 0.049 Uiso 1 1 calc R
H32B H 0.3160 0.5697 0.0166 0.049 Uiso 1 1 calc R
H32C H 0.3147 0.5794 0.0821 0.049 Uiso 1 1 calc R
C33 C 0.4035(3) 0.3650(2) 0.01037(12) 0.0343(6) Uani 1 1 d .
H33A H 0.3239 0.3407 0.0006 0.041 Uiso 1 1 calc R
H33B H 0.4575 0.3115 0.0213 0.041 Uiso 1 1 calc R
H33C H 0.4194 0.3978 -0.0226 0.041 Uiso 1 1 calc R
C34 C 0.7575(3) 0.3456(2) 0.13259(13) 0.0380(7) Uani 1 1 d .
H34A H 0.8180 0.3037 0.1250 0.046 Uiso 1 1 calc R
H34B H 0.6890 0.3074 0.1336 0.046 Uiso 1 1 calc R
H34C H 0.7862 0.3776 0.1693 0.046 Uiso 1 1 calc R
C35 C 0.8385(3) 0.5127(2) 0.08094(18) 0.0482(9) Uani 1 1 d .
H35A H 0.9066 0.4758 0.0776 0.058 Uiso 1 1 calc R
H35B H 0.8558 0.5466 0.1174 0.058 Uiso 1 1 calc R
H35C H 0.8187 0.5590 0.0498 0.058 Uiso 1 1 calc R
C36 C 0.6917(3) 0.3714(2) 0.01118(12) 0.0327(6) Uani 1 1 d .
H36A H 0.7651 0.3490 0.0043 0.039 Uiso 1 1 calc R
H36B H 0.6535 0.4145 -0.0195 0.039 Uiso 1 1 calc R
H36C H 0.6413 0.3164 0.0125 0.039 Uiso 1 1 calc R
C37 C 0.6294(2) 0.53415(18) 0.19678(10) 0.0254(5) Uani 1 1 d .
H37 H 0.6201 0.4642 0.1883 0.031 Uiso 1 1 calc R
C38 C 0.6135(3) 0.69398(18) 0.14359(11) 0.0299(5) Uani 1 1 d .
H38 H 0.6246 0.7128 0.1843 0.036 Uiso 1 1 calc R
C371 C 0.5418(3) 0.5620(2) 0.23123(12) 0.0329(6) Uani 1 1 d .
H37A H 0.4629 0.5505 0.2083 0.039 Uiso 1 1 calc R
H37B H 0.5509 0.6299 0.2414 0.039 Uiso 1 1 calc R
H37C H 0.5557 0.5233 0.2659 0.039 Uiso 1 1 calc R
C372 C 0.7535(3) 0.5506(2) 0.23085(12) 0.0336(6) Uani 1 1 d .
H37D H 0.8073 0.5323 0.2079 0.040 Uiso 1 1 calc R
H37E H 0.7687 0.5118 0.2655 0.040 Uiso 1 1 calc R
H37F H 0.7643 0.6184 0.2411 0.040 Uiso 1 1 calc R
C381 C 0.5011(3) 0.7394(2) 0.11086(14) 0.0379(7) Uani 1 1 d .
H38A H 0.5084 0.8092 0.1131 0.045 Uiso 1 1 calc R
H38B H 0.4376 0.7191 0.1274 0.045 Uiso 1 1 calc R
H38C H 0.4847 0.7193 0.0710 0.045 Uiso 1 1 calc R
C382 C 0.7168(3) 0.7313(2) 0.12446(14) 0.0364(6) Uani 1 1 d .
H38D H 0.7874 0.7004 0.1466 0.044 Uiso 1 1 calc R
H38E H 0.7228 0.8006 0.1303 0.044 Uiso 1 1 calc R
H38F H 0.7072 0.7170 0.0840 0.044 Uiso 1 1 calc R
S1 S 0.71237(6) 0.32708(5) 0.36219(3) 0.02965(14) Uani 1 1 d .
F11 F 0.7616(3) 0.2846(2) 0.26647(11) 0.0802(9) Uani 1 1 d .
F12 F 0.6896(3) 0.16822(16) 0.30354(11) 0.0700(7) Uani 1 1 d .
F13 F 0.5800(3) 0.2834(3) 0.26317(12) 0.0919(10) Uani 1 1 d .
O11 O 0.6229(2) 0.29517(18) 0.38840(11) 0.0478(6) Uani 1 1 d .
O12 O 0.7031(2) 0.42531(16) 0.34459(10) 0.0458(5) Uani 1 1 d .
O13 O 0.8265(2) 0.29690(17) 0.39078(11) 0.0441(5) Uani 1 1 d .
C1 C 0.6838(4) 0.2616(3) 0.29525(14) 0.0486(8) Uani 1 1 d .
S2 S 0.04736(6) 0.33357(5) 0.03153(3) 0.02934(14) Uani 1 1 d .
F21 F 0.0028(3) 0.17697(16) -0.02855(10) 0.0674(7) Uani 1 1 d .
F22 F -0.1067(2) 0.2962(2) -0.06313(9) 0.0649(7) Uani 1 1 d .
F23 F 0.0679(2) 0.2905(2) -0.07032(10) 0.0696(7) Uani 1 1 d .
O21 O 0.0366(2) 0.43246(16) 0.01535(10) 0.0484(6) Uani 1 1 d .
O22 O 0.1639(2) 0.30001(18) 0.05274(11) 0.0453(5) Uani 1 1 d .
O23 O -0.0333(2) 0.30199(16) 0.06328(9) 0.0373(5) Uani 1 1 d .
C2 C 0.0005(3) 0.2697(2) -0.03594(14) 0.0411(7) Uani 1 1 d .
S3 S 0.28593(6) 0.33043(5) 0.69795(3) 0.02900(13) Uani 1 1 d .
F31 F 0.2708(3) 0.17326(15) 0.63822(10) 0.0668(7) Uani 1 1 d .
F32 F 0.1550(2) 0.2844(2) 0.59861(10) 0.0747(8) Uani 1 1 d .
F33 F 0.3345(3) 0.2949(2) 0.60069(10) 0.0754(8) Uani 1 1 d .
O31 O 0.2764(2) 0.42972(16) 0.68146(9) 0.0479(6) Uani 1 1 d .
O32 O 0.4010(2) 0.30180(16) 0.72727(9) 0.0394(5) Uani 1 1 d .
O33 O 0.1964(2) 0.29588(19) 0.72290(11) 0.0476(6) Uani 1 1 d .
C3 C 0.2601(3) 0.2660(2) 0.63062(13) 0.0433(7) Uani 1 1 d .
S4 S 0.16909(8) 0.60311(7) 0.25516(4) 0.04509(18) Uani 1 1 d .
F41 F 0.0485(3) 0.6410(2) 0.15421(12) 0.0925(11) Uani 1 1 d .
F42 F 0.2364(3) 0.6286(3) 0.16293(13) 0.1030(11) Uani 1 1 d .
F43 F 0.1245(5) 0.5032(2) 0.16168(14) 0.1261(17) Uani 1 1 d .
O41 O 0.2681(3) 0.5415(3) 0.27443(13) 0.0860(11) Uani 1 1 d .
O42 O 0.0637(4) 0.5675(3) 0.26618(18) 0.0995(13) Uani 1 1 d .
O43 O 0.1936(3) 0.7014(2) 0.26436(12) 0.0687(8) Uani 1 1 d .
C4 C 0.1452(5) 0.5921(3) 0.17907(17) 0.0665(12) Uani 1 1 d .
S5 S 0.53872(6) 0.10446(5) 0.09395(3) 0.03218(14) Uani 1 1 d .
F51 F 0.6465(3) -0.00600(19) 0.17705(11) 0.0754(7) Uani 1 1 d .
F52 F 0.7423(2) 0.11991(16) 0.16496(11) 0.0665(7) Uani 1 1 d .
F53 F 0.72597(19) 0.00076(17) 0.10773(11) 0.0645(6) Uani 1 1 d .
O51 O 0.5813(3) 0.16399(19) 0.05606(11) 0.0571(7) Uani 1 1 d .
O52 O 0.4751(2) 0.02255(17) 0.06821(11) 0.0478(6) Uani 1 1 d .
O53 O 0.4890(3) 0.1544(2) 0.13428(12) 0.0617(8) Uani 1 1 d .
C5 C 0.6701(3) 0.0528(2) 0.13928(14) 0.0414(7) Uani 1 1 d .
S6 S 0.26380(10) 0.10844(6) 0.42975(4) 0.0516(2) Uani 1 1 d .
F61 F 0.1336(3) 0.13128(16) 0.50130(10) 0.0668(7) Uani 1 1 d .
F62 F 0.2470(4) 0.0111(3) 0.51813(16) 0.1274(16) Uani 1 1 d .
F63 F 0.1012(3) 0.0047(2) 0.45239(18) 0.1137(14) Uani 1 1 d .
O61 O 0.3051(2) 0.02656(18) 0.40704(12) 0.0530(6) Uani 1 1 d .
O62 O 0.1805(6) 0.1594(4) 0.38973(18) 0.164(3) Uani 1 1 d .
O63 O 0.3485(5) 0.1648(4) 0.4669(3) 0.156(3) Uani 1 1 d .
C6 C 0.1840(3) 0.0631(2) 0.47845(16) 0.0469(8) Uani 1 1 d .

loop_
_atom_site_aniso_label
_atom_site_aniso_U_11
_atom_site_aniso_U_22
_atom_site_aniso_U_33
_atom_site_aniso_U_23
_atom_site_aniso_U_13
_atom_site_aniso_U_12
P11 0.0234(3) 0.0219(3) 0.0182(3) -0.0010(2) 0.0035(2) -0.0001(3)
P12 0.0261(3) 0.0274(3) 0.0280(3) -0.0006(3) 0.0076(2) 0.0037(3)
P13 0.0241(3) 0.0236(3) 0.0225(3) -0.0030(2) 0.0046(2) -0.0015(3)
N1 0.0373(12) 0.0157(10) 0.0189(9) -0.0003(7) 0.0039(8) 0.0012(8)
C11 0.0461(18) 0.0515(19) 0.0376(16) 0.0093(14) 0.0104(14) 0.0238(15)
C12 0.0301(14) 0.0408(16) 0.068(2) 0.0002(16) 0.0201(15) -0.0007(13)
C13 0.0404(16) 0.0431(16) 0.0392(16) -0.0125(13) 0.0121(13) 0.0055(13)
C14 0.0408(16) 0.0295(13) 0.0310(13) 0.0051(11) 0.0049(12) -0.0110(12)
C15 0.0240(12) 0.0328(14) 0.0503(16) -0.0066(12) 0.0083(12) 0.0036(11)
C16 0.0375(15) 0.0382(15) 0.0293(13) -0.0150(11) 0.0056(12) -0.0095(13)
C17 0.0377(14) 0.0252(12) 0.0171(10) 0.0016(9) 0.0025(9) 0.0053(11)
C18 0.0460(17) 0.0183(11) 0.0230(11) -0.0038(9) 0.0046(11) -0.0019(11)
C171 0.0436(17) 0.0359(15) 0.0339(15) -0.0028(12) -0.0093(13) 0.0046(13)
C172 0.0499(18) 0.0317(14) 0.0277(13) 0.0028(11) 0.0120(12) 0.0054(13)
C181 0.055(2) 0.0302(15) 0.0420(16) -0.0008(12) 0.0125(15) -0.0117(14)
C182 0.0454(18) 0.0244(13) 0.0427(16) 0.0035(12) 0.0092(14) 0.0076(12)
P21 0.0259(3) 0.0237(3) 0.0172(2) 0.0001(2) 0.0051(2) 0.0002(3)
P22 0.0233(3) 0.0298(3) 0.0232(3) 0.0004(3) 0.0068(2) 0.0018(3)
P23 0.0242(3) 0.0311(3) 0.0213(3) 0.0040(3) 0.0065(2) -0.0006(3)
N2 0.0365(12) 0.0231(10) 0.0169(9) -0.0014(8) 0.0067(8) 0.0000(9)
C21 0.0525(19) 0.0456(17) 0.0305(14) -0.0075(13) 0.0083(14) 0.0182(15)
C22 0.0234(13) 0.0469(18) 0.0562(18) 0.0101(16) 0.0083(13) -0.0023(13)
C23 0.0321(14) 0.0342(14) 0.0265(12) 0.0079(11) 0.0084(11) 0.0060(11)
C24 0.0377(15) 0.0452(16) 0.0273(13) -0.0026(12) 0.0027(12) -0.0132(13)
C25 0.0314(14) 0.0425(16) 0.0514(17) 0.0093(14) 0.0190(13) 0.0084(13)
C26 0.0356(14) 0.0377(14) 0.0260(12) 0.0113(11) 0.0077(11) -0.0003(12)
C27 0.0287(12) 0.0251(11) 0.0185(10) -0.0035(9) 0.0052(9) -0.0018(10)
C28 0.0449(16) 0.0205(11) 0.0249(12) 0.0005(9) 0.0067(11) -0.0016(11)
C271 0.0418(16) 0.0360(15) 0.0282(13) -0.0015(11) 0.0157(12) -0.0007(12)
C272 0.0321(14) 0.0343(14) 0.0269(13) -0.0005(10) 0.0030(11) 0.0033(11)
C281 0.062(2) 0.0277(14) 0.0437(17) -0.0013(13) 0.0102(16) -0.0125(14)
C282 0.055(2) 0.0320(15) 0.0453(17) -0.0017(13) 0.0188(16) 0.0098(15)
P31 0.0275(3) 0.0196(3) 0.0198(3) -0.0005(2) 0.0073(2) -0.0016(3)
P32 0.0258(3) 0.0240(3) 0.0265(3) -0.0010(3) 0.0068(2) -0.0025(3)
P33 0.0251(3) 0.0229(3) 0.0282(3) -0.0027(2) 0.0084(2) -0.0007(3)
N3 0.0370(12) 0.0191(10) 0.0199(9) 0.0013(7) 0.0076(9) -0.0016(9)
C31 0.0367(15) 0.0458(16) 0.0282(13) 0.0064(12) 0.0095(12) -0.0149(13)
C32 0.0308(14) 0.0350(15) 0.0558(18) -0.0025(14) 0.0078(13) 0.0051(13)
C33 0.0339(14) 0.0355(14) 0.0337(14) -0.0091(11) 0.0087(12) -0.0071(12)
C34 0.0439(17) 0.0344(15) 0.0349(14) 0.0081(12) 0.0082(13) 0.0147(13)
C35 0.0333(15) 0.0360(16) 0.083(2) -0.0194(16) 0.0291(17) -0.0122(13)
C36 0.0344(14) 0.0337(14) 0.0297(13) -0.0067(11) 0.0070(11) 0.0065(12)
C37 0.0368(13) 0.0220(11) 0.0182(10) 0.0019(9) 0.0079(10) -0.0017(10)
C38 0.0446(16) 0.0211(11) 0.0251(12) -0.0036(9) 0.0107(12) -0.0023(11)
C371 0.0416(16) 0.0334(14) 0.0258(12) -0.0025(10) 0.0126(11) -0.0017(12)
C372 0.0382(15) 0.0330(14) 0.0267(12) 0.0031(11) 0.0021(11) -0.0052(12)
C381 0.0512(18) 0.0222(12) 0.0438(16) 0.0026(11) 0.0186(14) 0.0047(12)
C382 0.0421(16) 0.0251(13) 0.0417(16) 0.0016(12) 0.0099(13) -0.0082(12)
S1 0.0282(3) 0.0296(3) 0.0308(3) 0.0069(3) 0.0064(3) -0.0010(3)
F11 0.118(2) 0.0841(18) 0.0544(14) -0.0126(13) 0.0515(16) -0.0254(17)
F12 0.096(2) 0.0438(12) 0.0713(15) -0.0147(11) 0.0233(15) -0.0204(13)
F13 0.085(2) 0.108(2) 0.0577(15) -0.0046(15) -0.0308(16) -0.0126(18)
O11 0.0405(13) 0.0497(13) 0.0596(15) 0.0184(11) 0.0248(11) 0.0058(11)
O12 0.0542(14) 0.0337(11) 0.0486(12) 0.0117(10) 0.0111(11) -0.0008(10)
O13 0.0308(11) 0.0469(12) 0.0492(13) 0.0028(10) -0.0004(10) 0.0030(10)
C1 0.062(2) 0.0450(18) 0.0368(16) -0.0011(14) 0.0083(16) -0.0128(17)
S2 0.0287(3) 0.0305(3) 0.0293(3) 0.0041(3) 0.0080(3) 0.0025(3)
F21 0.097(2) 0.0463(12) 0.0591(13) -0.0165(10) 0.0192(14) 0.0067(13)
F22 0.0490(13) 0.0929(18) 0.0426(11) -0.0162(12) -0.0085(10) 0.0178(13)
F23 0.0751(17) 0.1002(19) 0.0439(12) -0.0047(12) 0.0346(12) 0.0076(15)
O21 0.0674(16) 0.0338(11) 0.0474(12) 0.0103(10) 0.0204(12) 0.0026(11)
O22 0.0290(11) 0.0545(14) 0.0511(13) 0.0039(11) 0.0074(10) 0.0015(10)
O23 0.0419(12) 0.0391(11) 0.0355(10) 0.0056(9) 0.0180(9) 0.0035(9)
C2 0.0418(18) 0.0477(18) 0.0334(15) -0.0065(13) 0.0086(13) 0.0088(14)
S3 0.0306(3) 0.0287(3) 0.0279(3) 0.0037(3) 0.0077(3) 0.0018(3)
F31 0.0945(19) 0.0435(11) 0.0597(13) -0.0172(10) 0.0136(14) -0.0028(13)
F32 0.0633(15) 0.098(2) 0.0461(13) -0.0067(13) -0.0182(12) -0.0051(15)
F33 0.094(2) 0.102(2) 0.0420(11) -0.0161(12) 0.0392(13) -0.0250(17)
O31 0.0674(16) 0.0298(10) 0.0405(11) 0.0080(9) 0.0016(11) 0.0026(11)
O32 0.0341(11) 0.0446(12) 0.0366(11) 0.0052(9) 0.0031(9) 0.0010(10)
O33 0.0410(13) 0.0588(14) 0.0502(13) 0.0064(11) 0.0249(11) 0.0023(11)
C3 0.0455(18) 0.0501(18) 0.0330(15) -0.0072(13) 0.0073(14) -0.0056(16)
S4 0.0470(4) 0.0465(4) 0.0402(4) 0.0037(3) 0.0076(4) 0.0040(4)
F41 0.098(2) 0.0774(18) 0.0727(17) 0.0131(14) -0.0356(17) -0.0003(17)
F42 0.101(2) 0.152(3) 0.0730(18) -0.007(2) 0.0543(18) 0.000(2)
F43 0.199(5) 0.0664(18) 0.0794(19) -0.0278(16) -0.030(3) 0.009(3)
O41 0.094(3) 0.099(2) 0.0531(16) 0.0108(17) -0.0046(17) 0.051(2)
O42 0.085(3) 0.121(3) 0.098(3) 0.027(2) 0.033(2) -0.033(2)
O43 0.095(2) 0.0517(15) 0.0579(16) -0.0155(13) 0.0155(18) -0.0104(16)
C4 0.082(3) 0.064(3) 0.0432(19) -0.0018(18) -0.005(2) 0.000(2)
S5 0.0313(3) 0.0277(3) 0.0358(3) -0.0026(3) 0.0048(3) 0.0012(3)
F51 0.0860(18) 0.0713(15) 0.0657(14) 0.0374(12) 0.0128(14) 0.0164(15)
F52 0.0546(13) 0.0521(12) 0.0727(15) -0.0112(11) -0.0232(12) -0.0008(11)
F53 0.0412(11) 0.0601(13) 0.0932(17) -0.0137(12) 0.0184(11) 0.0130(10)
O51 0.0608(16) 0.0514(14) 0.0522(14) 0.0175(12) 0.0001(13) -0.0124(13)
O52 0.0373(12) 0.0415(12) 0.0599(14) -0.0101(11) 0.0029(11) -0.0082(10)
O53 0.0588(17) 0.0677(17) 0.0573(15) -0.0237(14) 0.0115(13) 0.0206(14)
C5 0.0428(17) 0.0322(15) 0.0445(16) 0.0017(13) 0.0015(14) 0.0032(13)
S6 0.0792(6) 0.0300(4) 0.0618(5) -0.0032(4) 0.0480(5) 0.0010(4)
F61 0.100(2) 0.0477(12) 0.0730(15) -0.0106(11) 0.0601(15) -0.0030(12)
F62 0.144(4) 0.144(3) 0.107(3) 0.080(3) 0.056(3) 0.063(3)
F63 0.088(2) 0.095(2) 0.189(4) -0.071(2) 0.093(2) -0.0452(18)
O61 0.0418(13) 0.0503(14) 0.0718(16) -0.0243(13) 0.0236(12) -0.0026(11)
O62 0.270(7) 0.168(4) 0.093(3) 0.082(3) 0.120(4) 0.168(5)
O63 0.159(5) 0.152(4) 0.208(5) -0.136(4) 0.140(4) -0.126(4)
C6 0.054(2) 0.0402(17) 0.0531(19) 0.0022(14) 0.0251(17) -0.0012(15)

loop_
_atom_type_symbol
_atom_type_description
_atom_type_scat_dispersion_real
_atom_type_scat_dispersion_imag
_atom_type_scat_source
C C 0.0033 0.0016 'International Tables Vol C Tables 4.2.6.8 and 6.1.1.4'
H H 0.0000 0.0000 'International Tables Vol C Tables 4.2.6.8 and 6.1.1.4'
N N 0.0061 0.0033 'International Tables Vol C Tables 4.2.6.8 and 6.1.1.4'
O O 0.0106 0.0060 'International Tables Vol C Tables 4.2.6.8 and 6.1.1.4'
F F 0.0171 0.0103 'International Tables Vol C Tables 4.2.6.8 and 6.1.1.4'
P P 0.1023 0.0942 'International Tables Vol C Tables 4.2.6.8 and 6.1.1.4'
S S 0.1246 0.1234 'International Tables Vol C Tables 4.2.6.8 and 6.1.1.4'

loop_
_geom_angle_atom_site_label_1
_geom_angle_atom_site_label_2
_geom_angle_atom_site_label_3
_geom_angle
N1 P11 P13 107.42(9)
N1 P11 P12 106.31(9)
P13 P11 P12 105.46(3)
C12 P12 C13 108.85(17)
C12 P12 C11 107.88(18)
C13 P12 C11 107.44(17)
C12 P12 P11 101.85(11)
C13 P12 P11 111.62(11)
C11 P12 P11 118.73(11)
C15 P13 C16 107.34(15)
C15 P13 C14 110.42(16)
C16 P13 C14 107.16(14)
C15 P13 P11 100.67(10)
C16 P13 P11 111.07(11)
C14 P13 P11 119.56(10)
C17 N1 C18 116.8(2)
C17 N1 P11 126.34(17)
C18 N1 P11 116.59(16)
N1 C17 C171 112.7(2)
N1 C17 C172 111.8(2)
C171 C17 C172 110.0(2)
N1 C18 C181 111.5(2)
N1 C18 C182 112.4(2)
C181 C18 C182 111.3(2)
N2 P21 P22 105.97(9)
N2 P21 P23 107.15(9)
P22 P21 P23 105.48(3)
C22 P22 C21 108.85(18)
C22 P22 C23 108.60(15)
C21 P22 C23 107.89(15)
C22 P22 P21 101.17(11)
C21 P22 P21 119.62(12)
C23 P22 P21 110.17(10)
C26 P23 C24 107.44(15)
C26 P23 C25 107.70(15)
C24 P23 C25 109.74(16)
C26 P23 P21 110.63(11)
C24 P23 P21 119.13(11)
C25 P23 P21 101.65(11)
C27 N2 C28 116.8(2)
C27 N2 P21 126.54(17)
C28 N2 P21 116.56(16)
N2 C27 C272 111.5(2)
N2 C27 C271 111.9(2)
C272 C27 C271 110.7(2)
C281 C28 N2 110.7(2)
C281 C28 C282 112.5(2)
N2 C28 C282 111.7(2)
N3 P31 P33 106.87(9)
N3 P31 P32 106.68(9)
P33 P31 P32 104.26(3)
C32 P32 C31 109.61(16)
C32 P32 C33 107.73(15)
C31 P32 C33 107.50(15)
C32 P32 P31 101.46(11)
C31 P32 P31 118.27(10)
C33 P32 P31 111.73(10)
C35 P33 C36 108.46(16)
C35 P33 C34 109.63(18)
C36 P33 C34 107.09(14)
C35 P33 P31 100.72(11)
C36 P33 P31 110.14(10)
C34 P33 P31 120.27(11)
C37 N3 C38 116.99(19)
C37 N3 P31 126.74(17)
C38 N3 P31 116.21(16)
N3 C37 C372 111.0(2)
N3 C37 C371 111.4(2)
C372 C37 C371 111.3(2)
C382 C38 N3 112.2(2)
C382 C38 C381 112.0(2)
N3 C38 C381 111.2(2)
O13 S1 O12 114.98(15)
O13 S1 O11 114.33(14)
O12 S1 O11 114.65(15)
O13 S1 C1 103.44(18)
O12 S1 C1 103.36(15)
O11 S1 C1 103.98(18)
F12 C1 F13 108.8(3)
F12 C1 F11 107.6(4)
F13 C1 F11 107.8(3)
F12 C1 S1 111.7(2)
F13 C1 S1 110.6(3)
F11 C1 S1 110.2(3)
O21 S2 O22 115.29(16)
O21 S2 O23 114.57(14)
O22 S2 O23 114.83(13)
O21 S2 C2 103.78(15)
O22 S2 C2 102.57(15)
O23 S2 C2 103.45(15)
F21 C2 F23 108.0(3)
F21 C2 F22 109.1(3)
F23 C2 F22 106.3(3)
F21 C2 S2 111.7(2)
F23 C2 S2 111.0(3)
F22 C2 S2 110.6(2)
O33 S3 O32 114.46(14)
O33 S3 O31 115.23(16)
O32 S3 O31 113.98(15)
O33 S3 C3 103.43(17)
O32 S3 C3 103.71(15)
O31 S3 C3 104.03(15)
F31 C3 F32 108.6(3)
F31 C3 F33 108.7(3)
F32 C3 F33 106.1(3)
F31 C3 S3 111.9(2)
F32 C3 S3 110.9(3)
F33 C3 S3 110.4(2)
O43 S4 O42 117.7(3)
O43 S4 O41 114.2(2)
O42 S4 O41 114.5(3)
O43 S4 C4 102.7(2)
O42 S4 C4 103.6(3)
O41 S4 C4 101.1(2)
F43 C4 F42 111.5(5)
F43 C4 F41 105.3(4)
F42 C4 F41 109.9(4)
F43 C4 S4 112.2(3)
F42 C4 S4 109.3(3)
F41 C4 S4 108.6(4)
O51 S5 O52 114.87(16)
O51 S5 O53 115.2(2)
O52 S5 O53 115.03(18)
O51 S5 C5 103.48(17)
O52 S5 C5 103.31(15)
O53 S5 C5 102.46(16)
F51 C5 F52 109.9(3)
F51 C5 F53 106.2(3)
F52 C5 F53 107.4(3)
F51 C5 S5 111.7(3)
F52 C5 S5 111.4(2)
F53 C5 S5 109.9(2)
O62 S6 O61 113.4(2)
O62 S6 O63 115.6(4)
O61 S6 O63 116.0(3)
O62 S6 C6 103.7(3)
O61 S6 C6 105.11(17)
O63 S6 C6 100.7(2)
F62 C6 F63 103.8(4)
F62 C6 F61 109.6(4)
F63 C6 F61 106.7(3)
F62 C6 S6 112.6(3)
F63 C6 S6 110.8(3)
F61 C6 S6 112.9(2)

loop_
_geom_bond_atom_site_label_1
_geom_bond_atom_site_label_2
_geom_bond_distance
P11 N1 1.657(2)
P11 P13 2.2229(9)
P11 P12 2.2271(9)
P12 C12 1.787(3)
P12 C13 1.789(3)
P12 C11 1.796(3)
P13 C15 1.792(3)
P13 C16 1.794(3)
P13 C14 1.797(3)
N1 C17 1.490(3)
N1 C18 1.495(3)
C17 C171 1.521(4)
C17 C172 1.533(4)
C18 C181 1.523(4)
C18 C182 1.528(4)
P21 N2 1.660(2)
P21 P22 2.2181(9)
P21 P23 2.2277(9)
P22 C22 1.785(3)
P22 C21 1.789(3)
P22 C23 1.791(3)
P23 C26 1.786(3)
P23 C24 1.791(3)
P23 C25 1.799(3)
N2 C27 1.488(3)
N2 C28 1.511(3)
C27 C272 1.518(4)
C27 C271 1.523(4)
C28 C281 1.503(5)
C28 C282 1.522(4)
P31 N3 1.655(2)
P31 P33 2.2196(9)
P31 P32 2.2242(9)
P32 C32 1.788(3)
P32 C31 1.792(3)
P32 C33 1.799(3)
P33 C35 1.782(3)
P33 C36 1.786(3)
P33 C34 1.796(3)
N3 C37 1.499(3)
N3 C38 1.510(3)
C37 C372 1.524(4)
C37 C371 1.538(4)
C38 C382 1.509(4)
C38 C381 1.519(4)
S1 O13 1.429(2)
S1 O12 1.435(2)
S1 O11 1.439(2)
S1 C1 1.823(4)
F11 C1 1.329(5)
F12 C1 1.321(4)
F13 C1 1.325(5)
S2 O21 1.435(2)
S2 O22 1.435(2)
S2 O23 1.439(2)
S2 C2 1.829(3)
F21 C2 1.309(4)
F22 C2 1.338(4)
F23 C2 1.323(4)
S3 O33 1.432(2)
S3 O32 1.437(2)
S3 O31 1.442(2)
S3 C3 1.826(3)
F31 C3 1.311(4)
F32 C3 1.327(4)
F33 C3 1.337(4)
S4 O43 1.412(3)
S4 O42 1.434(4)
S4 O41 1.443(3)
S4 C4 1.805(4)
F41 C4 1.348(6)
F42 C4 1.342(7)
F43 C4 1.318(5)
S5 O51 1.423(3)
S5 O52 1.430(2)
S5 O53 1.442(3)
S5 C5 1.827(3)
F51 C5 1.312(4)
F52 C5 1.321(4)
F53 C5 1.344(4)
S6 O62 1.401(4)
S6 O61 1.410(2)
S6 O63 1.416(4)
S6 C6 1.803(4)
F61 C6 1.319(4)
F62 C6 1.291(5)
F63 C6 1.317(5)

loop_
_geom_torsion_atom_site_label_1
_geom_torsion_atom_site_label_2
_geom_torsion_atom_site_label_3
_geom_torsion_atom_site_label_4
_geom_torsion
N1 P11 P12 C12 -80.86(15)
P13 P11 P12 C12 165.27(13)
N1 P11 P12 C13 163.14(15)
P13 P11 P12 C13 49.28(13)
N1 P11 P12 C11 37.34(18)
P13 P11 P12 C11 -76.53(16)
N1 P11 P13 C15 73.34(14)
P12 P11 P13 C15 -173.56(11)
N1 P11 P13 C16 -173.24(14)
P12 P11 P13 C16 -60.14(12)
N1 P11 P13 C14 -47.65(15)
P12 P11 P13 C14 65.44(13)
P13 P11 N1 C17 51.4(2)
P12 P11 N1 C17 -61.1(2)
P13 P11 N1 C18 -122.4(2)
P12 P11 N1 C18 125.1(2)
C18 N1 C17 C171 -63.0(3)
P11 N1 C17 C171 123.2(2)
C18 N1 C17 C172 61.4(3)
P11 N1 C17 C172 -112.4(2)
C17 N1 C18 C181 129.8(3)
P11 N1 C18 C181 -55.8(3)
C17 N1 C18 C182 -104.4(3)
P11 N1 C18 C182 70.0(3)
N2 P21 P22 C22 72.95(15)
P23 P21 P22 C22 -173.62(12)
N2 P21 P22 C21 -46.46(17)
P23 P21 P22 C21 66.97(15)
N2 P21 P22 C23 -172.29(13)
P23 P21 P22 C23 -58.86(11)
N2 P21 P23 C26 170.79(14)
P22 P21 P23 C26 58.19(12)
N2 P21 P23 C24 45.60(16)
P22 P21 P23 C24 -67.01(13)
N2 P21 P23 C25 -75.05(14)
P22 P21 P23 C25 172.35(11)
P22 P21 N2 C27 59.7(2)
P23 P21 N2 C27 -52.6(2)
P22 P21 N2 C28 -124.7(2)
P23 P21 N2 C28 123.0(2)
C28 N2 C27 C272 -60.9(3)
P21 N2 C27 C272 114.7(2)
C28 N2 C27 C271 63.6(3)
P21 N2 C27 C271 -120.9(2)
C27 N2 C28 C281 -124.5(3)
P21 N2 C28 C281 59.5(3)
C27 N2 C28 C282 109.3(3)
P21 N2 C28 C282 -66.7(3)
N3 P31 P32 C32 81.49(14)
P33 P31 P32 C32 -165.64(12)
N3 P31 P32 C31 -38.38(16)
P33 P31 P32 C31 74.50(13)
N3 P31 P32 C33 -163.97(14)
P33 P31 P32 C33 -51.10(12)
N3 P31 P33 C35 -69.68(16)
P32 P31 P33 C35 177.58(14)
N3 P31 P33 C36 175.94(14)
P32 P31 P33 C36 63.21(12)
N3 P31 P33 C34 50.74(16)
P32 P31 P33 C34 -61.99(13)
P33 P31 N3 C37 -52.4(2)
P32 P31 N3 C37 58.7(2)
P33 P31 N3 C38 124.6(2)
P32 P31 N3 C38 -124.3(2)
C38 N3 C37 C372 -63.2(3)
P31 N3 C37 C372 113.7(2)
C38 N3 C37 C371 61.4(3)
P31 N3 C37 C371 -121.7(2)
C37 N3 C38 C382 110.4(3)
P31 N3 C38 C382 -66.9(3)
C37 N3 C38 C381 -123.3(3)
P31 N3 C38 C381 59.3(3)
O13 S1 C1 F12 59.4(3)
O12 S1 C1 F12 179.7(3)
O11 S1 C1 F12 -60.3(3)
O13 S1 C1 F13 -179.2(3)
O12 S1 C1 F13 -59.0(3)
O11 S1 C1 F13 61.1(3)
O13 S1 C1 F11 -60.0(3)
O12 S1 C1 F11 60.2(3)
O11 S1 C1 F11 -179.8(3)
O21 S2 C2 F21 -178.6(3)
O22 S2 C2 F21 61.0(3)
O23 S2 C2 F21 -58.7(3)
O21 S2 C2 F23 60.8(3)
O22 S2 C2 F23 -59.6(3)
O23 S2 C2 F23 -179.3(2)
O21 S2 C2 F22 -56.9(3)
O22 S2 C2 F22 -177.3(3)
O23 S2 C2 F22 63.0(3)
O33 S3 C3 F31 -62.0(3)
O32 S3 C3 F31 57.8(3)
O31 S3 C3 F31 177.2(3)
O33 S3 C3 F32 59.4(3)
O32 S3 C3 F32 179.2(3)
O31 S3 C3 F32 -61.3(3)
O33 S3 C3 F33 176.7(3)
O32 S3 C3 F33 -63.5(3)
O31 S3 C3 F33 56.0(3)
O43 S4 C4 F43 177.8(5)
O42 S4 C4 F43 -59.2(5)
O41 S4 C4 F43 59.6(5)
O43 S4 C4 F42 53.6(4)
O42 S4 C4 F42 176.6(4)
O41 S4 C4 F42 -64.6(4)
O43 S4 C4 F41 -66.2(4)
O42 S4 C4 F41 56.7(4)
O41 S4 C4 F41 175.6(4)
O51 S5 C5 F51 -179.3(3)
O52 S5 C5 F51 -59.2(3)
O53 S5 C5 F51 60.6(3)
O51 S5 C5 F52 57.3(3)
O52 S5 C5 F52 177.4(3)
O53 S5 C5 F52 -62.8(3)
O51 S5 C5 F53 -61.6(3)
O52 S5 C5 F53 58.5(3)
O53 S5 C5 F53 178.3(2)
O62 S6 C6 F62 178.2(4)
O61 S6 C6 F62 58.9(4)
O63 S6 C6 F62 -62.0(4)
O62 S6 C6 F63 62.4(4)
O61 S6 C6 F63 -56.9(3)
O63 S6 C6 F63 -177.7(4)
O62 S6 C6 F61 -57.2(4)
O61 S6 C6 F61 -176.4(3)
O63 S6 C6 F61 62.7(4)
